data_4103362
loop_
_publ_author_name
'Andrey Solovyev'
'Qianli Chu'
'Steven J. Geib'
'Louis Fensterbank'
'Max Malacria'
'Emmanuel Lac\^ote'
'Dennis P. Curran'

_publ_section_title
;
 Substitution Reactions at Tetracoordinate Boron: Synthesis of
 N-Heterocyclic Carbene Boranes with Boron-Heteroatom Bonds
;
_journal_name_full 'Journal of the American Chemical Society'
_journal_page_first 15072
_journal_page_last 15080
_journal_paper_doi 10.1021/ja107025y
_journal_volume 132
_journal_year 2010
_chemical_formula_sum 'C34 H43 B N6 O2 S'
_chemical_formula_weight 610.61
_chemical_name_systematic
; 
 ? 
;
_space_group_IT_number 14
_symmetry_cell_setting monoclinic
_symmetry_space_group_name_Hall '-P 2yn'
_symmetry_space_group_name_H-M 'P 1 21/n 1'
_atom_sites_solution_hydrogens geom
_atom_sites_solution_primary direct
_atom_sites_solution_secondary difmap
_audit_creation_method SHELXL-97
_cell_angle_alpha 90.00
_cell_angle_beta 94.433(2)
_cell_angle_gamma 90.00
_cell_formula_units_Z 4
_cell_length_a 13.4194(10)
_cell_length_b 13.9514(11)
_cell_length_c 18.1446(14)
_cell_measurement_reflns_used 7782
_cell_measurement_temperature 203(2)
_cell_measurement_theta_max 27.19
_cell_measurement_theta_min 2.45
_cell_volume 3386.9(5)
_computing_cell_refinement 'Bruker SMART'
_computing_data_collection 'Bruker SMART'
_computing_data_reduction 'Bruker SAINT'
_computing_molecular_graphics 'Bruker SHELXTL'
_computing_publication_material 'Bruker SHELXTL'
_computing_structure_refinement 'SHELXL-97 (Sheldrick, 1997)'
_computing_structure_solution 'SHELXS-97 (Sheldrick, 1990)'
_diffrn_ambient_temperature 203(2)
_diffrn_measured_fraction_theta_full 0.999
_diffrn_measured_fraction_theta_max 0.945
_diffrn_measurement_device_type 'Smart Apex CCD'
_diffrn_measurement_method 'omega scans'
_diffrn_radiation_monochromator graphite
_diffrn_radiation_source 'fine-focus sealed tube'
_diffrn_radiation_type MoK\a
_diffrn_radiation_wavelength 0.71073
_diffrn_reflns_av_R_equivalents 0.0334
_diffrn_reflns_av_sigmaI/netI 0.0356
_diffrn_reflns_limit_h_max 19
_diffrn_reflns_limit_h_min -19
_diffrn_reflns_limit_k_max 20
_diffrn_reflns_limit_k_min -20
_diffrn_reflns_limit_l_max 26
_diffrn_reflns_limit_l_min -27
_diffrn_reflns_number 41819
_diffrn_reflns_theta_full 30.00
_diffrn_reflns_theta_max 32.38
_diffrn_reflns_theta_min 1.82
_exptl_absorpt_coefficient_mu 0.135
_exptl_absorpt_correction_T_max 0.9633
_exptl_absorpt_correction_T_min 0.9519
_exptl_absorpt_correction_type multi-scan
_exptl_absorpt_process_details 'Bruker Sadabs'
_exptl_crystal_colour colorless
_exptl_crystal_density_diffrn 1.198
_exptl_crystal_density_meas 0
_exptl_crystal_density_method 'not measured'
_exptl_crystal_description prism
_exptl_crystal_F_000 1304
_exptl_crystal_size_max 0.37
_exptl_crystal_size_mid 0.34
_exptl_crystal_size_min 0.28
_refine_diff_density_max 0.615
_refine_diff_density_min -0.202
_refine_diff_density_rms 0.067
_refine_ls_extinction_method none
_refine_ls_goodness_of_fit_ref 1.183
_refine_ls_hydrogen_treatment mixed
_refine_ls_matrix_type full
_refine_ls_number_parameters 413
_refine_ls_number_reflns 11477
_refine_ls_number_restraints 0
_refine_ls_restrained_S_all 1.183
_refine_ls_R_factor_all 0.0825
_refine_ls_R_factor_gt 0.0570
_refine_ls_shift/su_max 0.039
_refine_ls_shift/su_mean 0.003
_refine_ls_structure_factor_coef Fsqd
_refine_ls_weighting_details 'calc w=1/[\s^2^(Fo^2^)+(0.0780P)^2^+0.0000P] where P=(Fo^2^+2Fc^2^)/3'
_refine_ls_weighting_scheme calc
_refine_ls_wR_factor_gt 0.1414
_refine_ls_wR_factor_ref 0.1561
_reflns_number_gt 8304
_reflns_number_total 11477
_reflns_threshold_expression >2sigma(I)
_cod_data_source_file ja107025y_si_009.cif
_cod_data_source_block as2110s
_cod_original_sg_symbol_H-M 'P 21/n'
_cod_database_code 4103362

loop_
_symmetry_equiv_pos_as_xyz
'x, y, z'
'-x+1/2, y+1/2, -z+1/2'
'-x, -y, -z'
'x-1/2, -y-1/2, z-1/2'

loop_
_atom_site_label
_atom_site_type_symbol
_atom_site_fract_x
_atom_site_fract_y
_atom_site_fract_z
_atom_site_U_iso_or_equiv
_atom_site_adp_type
_atom_site_occupancy
_atom_site_symmetry_multiplicity
_atom_site_calc_flag
_atom_site_refinement_flags
S S 0.14990(2) -0.00740(2) 0.111862(17) 0.02477(9) Uani 1 1 d .
B B 0.09971(11) 0.11943(10) 0.09549(8) 0.0255(3) Uani 1 1 d .
H1B H 0.0205(13) 0.1050(12) 0.0820(9) 0.051(5) Uiso 1 1 d .
H2B H 0.1373(11) 0.1492(11) 0.0475(8) 0.034(4) Uiso 1 1 d .
N1 N 0.19769(7) 0.24007(7) 0.18641(5) 0.0237(2) Uani 1 1 d .
C1 C 0.11675(8) 0.18534(8) 0.16654(6) 0.0215(2) Uani 1 1 d .
O1 O 0.17621(8) -0.02643(8) 0.18949(5) 0.0396(2) Uani 1 1 d .
O2 O 0.08567(7) -0.07581(7) 0.07176(6) 0.0392(2) Uani 1 1 d .
N2 N 0.04858(7) 0.20881(7) 0.21484(5) 0.0239(2) Uani 1 1 d .
C2 C 0.18050(10) 0.29777(9) 0.24600(7) 0.0295(3) Uani 1 1 d .
H2A H 0.2251 0.3422 0.2694 0.035 Uiso 1 1 calc R
N3 N 0.29774(8) -0.00944(8) 0.00227(6) 0.0288(2) Uani 1 1 d .
C3 C 0.08715(10) 0.27769(9) 0.26390(7) 0.0304(3) Uani 1 1 d .
H3A H 0.0543 0.3054 0.3026 0.036 Uiso 1 1 calc R
C4 C -0.05187(9) 0.17113(9) 0.21552(7) 0.0259(2) Uani 1 1 d .
N4 N 0.38483(9) -0.05746(10) -0.00436(7) 0.0435(3) Uani 1 1 d .
C5 C -0.12730(10) 0.21076(10) 0.16747(8) 0.0318(3) Uani 1 1 d .
N5 N 0.40421(10) -0.10342(11) 0.05701(8) 0.0504(4) Uani 1 1 d .
N6 N 0.33242(9) -0.08732(9) 0.10449(7) 0.0399(3) Uani 1 1 d .
C6 C -0.22352(11) 0.17486(11) 0.17185(9) 0.0428(4) Uani 1 1 d .
H6A H -0.2760 0.1988 0.1398 0.051 Uiso 1 1 calc R
C7 C -0.24304(11) 0.10506(12) 0.22218(11) 0.0500(4) Uani 1 1 d .
H7A H -0.3087 0.0825 0.2246 0.060 Uiso 1 1 calc R
C8 C -0.16747(11) 0.06794(11) 0.26896(10) 0.0459(4) Uani 1 1 d .
H8A H -0.1824 0.0206 0.3033 0.055 Uiso 1 1 calc R
C9 C -0.06899(10) 0.09914(9) 0.26658(8) 0.0313(3) Uani 1 1 d .
C10 C -0.10858(12) 0.29072(12) 0.11391(9) 0.0419(3) Uani 1 1 d .
H10A H -0.0353 0.2977 0.1124 0.050 Uiso 1 1 calc R
C11 C -0.1523(2) 0.27040(16) 0.03540(10) 0.0780(7) Uani 1 1 d .
H11A H -0.1266 0.2099 0.0187 0.117 Uiso 1 1 calc R
H11B H -0.1336 0.3214 0.0029 0.117 Uiso 1 1 calc R
H11C H -0.2246 0.2670 0.0347 0.117 Uiso 1 1 calc R
C12 C -0.14922(19) 0.38526(13) 0.14115(11) 0.0677(6) Uani 1 1 d .
H12A H -0.1188 0.3990 0.1903 0.102 Uiso 1 1 calc R
H12B H -0.2211 0.3806 0.1428 0.102 Uiso 1 1 calc R
H12C H -0.1336 0.4364 0.1077 0.102 Uiso 1 1 calc R
C13 C 0.01370(11) 0.05728(10) 0.31882(8) 0.0360(3) Uani 1 1 d .
H13A H 0.0785 0.0768 0.3008 0.043 Uiso 1 1 calc R
C14 C 0.00862(18) 0.09786(16) 0.39665(10) 0.0713(6) Uani 1 1 d .
H14A H 0.0142 0.1671 0.3951 0.107 Uiso 1 1 calc R
H14B H 0.0631 0.0719 0.4289 0.107 Uiso 1 1 calc R
H14C H -0.0547 0.0803 0.4154 0.107 Uiso 1 1 calc R
C15 C 0.01086(14) -0.05223(12) 0.32048(11) 0.0526(4) Uani 1 1 d .
H15A H 0.0130 -0.0769 0.2706 0.079 Uiso 1 1 calc R
H15B H -0.0503 -0.0733 0.3408 0.079 Uiso 1 1 calc R
H15C H 0.0680 -0.0760 0.3511 0.079 Uiso 1 1 calc R
C16 C 0.28621(9) 0.24080(9) 0.14564(7) 0.0266(3) Uani 1 1 d .
C17 C 0.28104(10) 0.29317(10) 0.07962(8) 0.0334(3) Uani 1 1 d .
C18 C 0.36417(12) 0.28678(12) 0.03794(9) 0.0438(4) Uani 1 1 d .
H18A H 0.3639 0.3200 -0.0071 0.053 Uiso 1 1 calc R
C19 C 0.44612(12) 0.23303(13) 0.06146(10) 0.0485(4) Uani 1 1 d .
H19A H 0.5004 0.2288 0.0318 0.058 Uiso 1 1 calc R
C20 C 0.44988(11) 0.18534(11) 0.12783(9) 0.0423(4) Uani 1 1 d .
H20A H 0.5075 0.1503 0.1434 0.051 Uiso 1 1 calc R
C21 C 0.36985(10) 0.18779(10) 0.17258(8) 0.0313(3) Uani 1 1 d .
C22 C 0.19298(12) 0.35718(11) 0.05539(9) 0.0423(4) Uani 1 1 d .
H22A H 0.1359 0.3367 0.0831 0.051 Uiso 1 1 calc R
C23 C 0.21671(16) 0.46130(14) 0.07676(14) 0.0688(6) Uani 1 1 d .
H23A H 0.2348 0.4651 0.1295 0.103 Uiso 1 1 calc R
H23B H 0.1584 0.5009 0.0643 0.103 Uiso 1 1 calc R
H23C H 0.2720 0.4839 0.0500 0.103 Uiso 1 1 calc R
C24 C 0.16020(18) 0.34905(16) -0.02654(11) 0.0717(6) Uani 1 1 d .
H24A H 0.1502 0.2821 -0.0395 0.108 Uiso 1 1 calc R
H24B H 0.2114 0.3760 -0.0553 0.108 Uiso 1 1 calc R
H24C H 0.0981 0.3838 -0.0370 0.108 Uiso 1 1 calc R
C25 C 0.37534(11) 0.13983(11) 0.24767(8) 0.0377(3) Uani 1 1 d .
H25A H 0.3063 0.1244 0.2593 0.045 Uiso 1 1 calc R
C26 C 0.41990(16) 0.20870(14) 0.30703(10) 0.0616(5) Uani 1 1 d .
H26A H 0.3793 0.2662 0.3073 0.092 Uiso 1 1 calc R
H26B H 0.4874 0.2257 0.2964 0.092 Uiso 1 1 calc R
H26C H 0.4213 0.1779 0.3550 0.092 Uiso 1 1 calc R
C27 C 0.43556(14) 0.04683(12) 0.25139(11) 0.0567(5) Uani 1 1 d .
H27A H 0.4102 0.0043 0.2120 0.085 Uiso 1 1 calc R
H27B H 0.4294 0.0161 0.2988 0.085 Uiso 1 1 calc R
H27C H 0.5053 0.0610 0.2457 0.085 Uiso 1 1 calc R
C28 C 0.26716(9) -0.02879(9) 0.07033(7) 0.0276(3) Uani 1 1 d .
C29 C 0.15938(9) 0.05218(9) -0.07879(7) 0.0289(3) Uani 1 1 d .
H29A H 0.1144 0.0147 -0.0539 0.035 Uiso 1 1 calc R
C30 C 0.12576(11) 0.11051(11) -0.13714(8) 0.0373(3) Uani 1 1 d .
H30A H 0.0570 0.1140 -0.1514 0.045 Uiso 1 1 calc R
C31 C 0.19267(12) 0.16391(12) -0.17485(8) 0.0436(4) Uani 1 1 d .
H31A H 0.1693 0.2027 -0.2149 0.052 Uiso 1 1 calc R
C32 C 0.29357(12) 0.15994(12) -0.15348(8) 0.0422(4) Uani 1 1 d .
H32A H 0.3388 0.1960 -0.1792 0.051 Uiso 1 1 calc R
C33 C 0.32876(10) 0.10340(11) -0.09459(8) 0.0354(3) Uani 1 1 d .
H33A H 0.3974 0.1009 -0.0797 0.043 Uiso 1 1 calc R
C34 C 0.26010(9) 0.05019(9) -0.05791(7) 0.0266(2) Uani 1 1 d .

loop_
_atom_site_aniso_label
_atom_site_aniso_U_11
_atom_site_aniso_U_22
_atom_site_aniso_U_33
_atom_site_aniso_U_23
_atom_site_aniso_U_13
_atom_site_aniso_U_12
S 0.02648(16) 0.02201(15) 0.02690(16) 0.00034(11) 0.00900(11) 0.00196(11)
B 0.0289(7) 0.0222(6) 0.0255(6) -0.0045(5) 0.0017(5) 0.0024(5)
N1 0.0227(5) 0.0230(5) 0.0260(5) -0.0031(4) 0.0059(4) -0.0016(4)
C1 0.0210(5) 0.0200(5) 0.0237(5) -0.0004(4) 0.0036(4) 0.0006(4)
O1 0.0503(6) 0.0421(6) 0.0280(5) 0.0088(4) 0.0128(4) 0.0166(5)
O2 0.0353(5) 0.0269(5) 0.0566(6) -0.0114(4) 0.0113(5) -0.0068(4)
N2 0.0229(5) 0.0233(5) 0.0262(5) -0.0043(4) 0.0065(4) -0.0015(4)
C2 0.0297(6) 0.0293(6) 0.0300(6) -0.0096(5) 0.0061(5) -0.0045(5)
N3 0.0227(5) 0.0362(6) 0.0284(5) 0.0012(4) 0.0076(4) 0.0056(4)
C3 0.0311(6) 0.0305(6) 0.0304(6) -0.0114(5) 0.0087(5) -0.0028(5)
C4 0.0215(5) 0.0248(6) 0.0323(6) -0.0069(5) 0.0076(5) -0.0006(4)
N4 0.0314(6) 0.0564(8) 0.0443(7) 0.0068(6) 0.0141(5) 0.0173(6)
C5 0.0282(6) 0.0304(7) 0.0371(7) -0.0068(5) 0.0046(5) 0.0061(5)
N5 0.0371(7) 0.0647(9) 0.0512(8) 0.0133(7) 0.0140(6) 0.0229(7)
N6 0.0342(6) 0.0475(7) 0.0389(7) 0.0091(5) 0.0085(5) 0.0156(5)
C6 0.0262(7) 0.0426(8) 0.0591(10) -0.0103(7) 0.0004(6) 0.0064(6)
C7 0.0231(7) 0.0415(9) 0.0867(13) -0.0086(9) 0.0134(8) -0.0034(6)
C8 0.0356(8) 0.0338(8) 0.0713(11) 0.0030(7) 0.0228(7) -0.0047(6)
C9 0.0285(6) 0.0269(6) 0.0399(7) -0.0014(5) 0.0122(5) 0.0015(5)
C10 0.0380(8) 0.0452(9) 0.0425(8) 0.0058(7) 0.0041(6) 0.0120(7)
C11 0.128(2) 0.0630(13) 0.0414(10) -0.0018(9) -0.0013(12) 0.0287(13)
C12 0.1123(18) 0.0357(9) 0.0563(11) -0.0023(8) 0.0139(11) 0.0044(10)
C13 0.0392(7) 0.0353(7) 0.0350(7) 0.0038(6) 0.0114(6) 0.0053(6)
C14 0.0988(17) 0.0752(14) 0.0403(10) -0.0080(9) 0.0087(10) 0.0291(12)
C15 0.0567(10) 0.0384(9) 0.0630(11) 0.0134(8) 0.0071(8) 0.0059(8)
C16 0.0243(6) 0.0253(6) 0.0314(6) -0.0057(5) 0.0092(5) -0.0038(5)
C17 0.0345(7) 0.0319(7) 0.0351(7) -0.0015(5) 0.0111(6) -0.0054(5)
C18 0.0491(9) 0.0458(9) 0.0392(8) -0.0012(7) 0.0204(7) -0.0087(7)
C19 0.0395(8) 0.0516(9) 0.0582(10) -0.0120(8) 0.0283(7) -0.0061(7)
C20 0.0283(7) 0.0398(8) 0.0606(10) -0.0089(7) 0.0151(7) 0.0017(6)
C21 0.0261(6) 0.0273(6) 0.0409(7) -0.0065(5) 0.0063(5) -0.0030(5)
C22 0.0433(8) 0.0394(8) 0.0449(8) 0.0134(7) 0.0077(7) -0.0011(7)
C23 0.0718(13) 0.0458(11) 0.0882(15) -0.0021(10) 0.0033(12) 0.0142(10)
C24 0.0934(17) 0.0624(13) 0.0561(11) 0.0148(10) -0.0157(11) 0.0059(11)
C25 0.0295(7) 0.0369(8) 0.0462(8) 0.0010(6) -0.0008(6) -0.0011(6)
C26 0.0752(13) 0.0529(11) 0.0537(10) -0.0068(9) -0.0134(10) 0.0006(10)
C27 0.0543(11) 0.0423(9) 0.0710(12) 0.0054(9) -0.0104(9) 0.0059(8)
C28 0.0257(6) 0.0292(6) 0.0282(6) 0.0018(5) 0.0049(5) 0.0044(5)
C29 0.0268(6) 0.0349(7) 0.0256(6) 0.0011(5) 0.0052(5) -0.0031(5)
C30 0.0312(7) 0.0499(9) 0.0308(7) 0.0079(6) 0.0027(5) 0.0012(6)
C31 0.0437(8) 0.0521(9) 0.0354(7) 0.0142(7) 0.0055(6) -0.0001(7)
C32 0.0396(8) 0.0504(9) 0.0381(8) 0.0103(7) 0.0126(6) -0.0078(7)
C33 0.0265(6) 0.0466(8) 0.0342(7) 0.0006(6) 0.0088(5) -0.0049(6)
C34 0.0272(6) 0.0305(6) 0.0226(6) -0.0005(5) 0.0058(5) 0.0011(5)

loop_
_atom_type_symbol
_atom_type_description
_atom_type_scat_dispersion_real
_atom_type_scat_dispersion_imag
_atom_type_scat_source
C C 0.0033 0.0016 'International Tables Vol C Tables 4.2.6.8 and 6.1.1.4'
H H 0.0000 0.0000 'International Tables Vol C Tables 4.2.6.8 and 6.1.1.4'
B B 0.0013 0.0007 'International Tables Vol C Tables 4.2.6.8 and 6.1.1.4'
N N 0.0061 0.0033 'International Tables Vol C Tables 4.2.6.8 and 6.1.1.4'
O O 0.0106 0.0060 'International Tables Vol C Tables 4.2.6.8 and 6.1.1.4'
S S 0.1246 0.1234 'International Tables Vol C Tables 4.2.6.8 and 6.1.1.4'

loop_
_geom_angle_atom_site_label_1
_geom_angle_atom_site_label_2
_geom_angle_atom_site_label_3
_geom_angle
O2 S O1 117.35(7)
O2 S C28 100.62(6)
O1 S C28 102.63(6)
O2 S B 110.16(6)
O1 S B 112.19(6)
C28 S B 113.16(6)
C1 B S 112.59(9)
C1 B H1B 111.5(9)
S B H1B 101.0(9)
C1 B H2B 111.8(8)
S B H2B 106.9(8)
H1B B H2B 112.5(12)
C1 N1 C2 110.98(10)
C1 N1 C16 122.77(10)
C2 N1 C16 126.10(10)
N1 C1 N2 105.03(10)
N1 C1 B 127.30(10)
N2 C1 B 127.14(10)
C1 N2 C3 110.27(10)
C1 N2 C4 126.39(10)
C3 N2 C4 123.32(10)
C3 C2 N1 106.38(11)
C3 C2 H2A 126.8
N1 C2 H2A 126.8
C28 N3 N4 107.72(11)
C28 N3 C34 134.00(11)
N4 N3 C34 118.24(10)
C2 C3 N2 107.33(10)
C2 C3 H3A 126.3
N2 C3 H3A 126.3
C9 C4 C5 123.33(12)
C9 C4 N2 117.87(11)
C5 C4 N2 118.75(11)
N5 N4 N3 106.55(11)
C6 C5 C4 116.87(13)
C6 C5 C10 120.16(13)
C4 C5 C10 122.95(12)
N4 N5 N6 110.99(11)
C28 N6 N5 106.39(11)
C7 C6 C5 121.19(14)
C7 C6 H6A 119.4
C5 C6 H6A 119.4
C8 C7 C6 120.58(14)
C8 C7 H7A 119.7
C6 C7 H7A 119.7
C7 C8 C9 121.30(15)
C7 C8 H8A 119.3
C9 C8 H8A 119.4
C8 C9 C4 116.70(13)
C8 C9 C13 120.58(13)
C4 C9 C13 122.70(12)
C5 C10 C11 113.07(15)
C5 C10 C12 110.39(13)
C11 C10 C12 110.01(15)
C5 C10 H10A 107.7
C11 C10 H10A 107.7
C12 C10 H10A 107.7
C10 C11 H11A 109.5
C10 C11 H11B 109.5
H11A C11 H11B 109.5
C10 C11 H11C 109.5
H11A C11 H11C 109.5
H11B C11 H11C 109.5
C10 C12 H12A 109.5
C10 C12 H12B 109.5
H12A C12 H12B 109.5
C10 C12 H12C 109.5
H12A C12 H12C 109.5
H12B C12 H12C 109.5
C9 C13 C15 112.23(13)
C9 C13 C14 110.58(13)
C15 C13 C14 110.43(14)
C9 C13 H13A 107.8
C15 C13 H13A 107.8
C14 C13 H13A 107.8
C13 C14 H14A 109.5
C13 C14 H14B 109.5
H14A C14 H14B 109.5
C13 C14 H14C 109.5
H14A C14 H14C 109.5
H14B C14 H14C 109.5
C13 C15 H15A 109.5
C13 C15 H15B 109.5
H15A C15 H15B 109.5
C13 C15 H15C 109.5
H15A C15 H15C 109.5
H15B C15 H15C 109.5
C21 C16 C17 124.03(12)
C21 C16 N1 119.03(11)
C17 C16 N1 116.91(11)
C18 C17 C16 116.14(13)
C18 C17 C22 121.09(13)
C16 C17 C22 122.71(12)
C19 C18 C17 121.37(15)
C19 C18 H18A 119.3
C17 C18 H18A 119.3
C18 C19 C20 120.80(14)
C18 C19 H19A 119.6
C20 C19 H19A 119.6
C19 C20 C21 121.36(14)
C19 C20 H20A 119.3
C21 C20 H20A 119.3
C20 C21 C16 116.22(13)
C20 C21 C25 121.76(13)
C16 C21 C25 121.96(12)
C17 C22 C24 113.50(15)
C17 C22 C23 110.04(14)
C24 C22 C23 110.92(15)
C17 C22 H22A 107.4
C24 C22 H22A 107.4
C23 C22 H22A 107.4
C22 C23 H23A 109.5
C22 C23 H23B 109.5
H23A C23 H23B 109.5
C22 C23 H23C 109.5
H23A C23 H23C 109.5
H23B C23 H23C 109.5
C22 C24 H24A 109.5
C22 C24 H24B 109.5
H24A C24 H24B 109.5
C22 C24 H24C 109.5
H24A C24 H24C 109.5
H24B C24 H24C 109.5
C21 C25 C27 113.82(14)
C21 C25 C26 110.18(13)
C27 C25 C26 109.01(13)
C21 C25 H25A 107.9
C27 C25 H25A 107.9
C26 C25 H25A 107.9
C25 C26 H26A 109.5
C25 C26 H26B 109.5
H26A C26 H26B 109.5
C25 C26 H26C 109.5
H26A C26 H26C 109.5
H26B C26 H26C 109.5
C25 C27 H27A 109.5
C25 C27 H27B 109.5
H27A C27 H27B 109.5
C25 C27 H27C 109.5
H27A C27 H27C 109.5
H27B C27 H27C 109.5
N6 C28 N3 108.33(11)
N6 C28 S 118.12(10)
N3 C28 S 132.46(10)
C34 C29 C30 118.56(12)
C34 C29 H29A 120.7
C30 C29 H29A 120.7
C29 C30 C31 120.55(13)
C29 C30 H30A 119.7
C31 C30 H30A 119.7
C32 C31 C30 119.88(14)
C32 C31 H31A 120.1
C30 C31 H31A 120.1
C33 C32 C31 120.62(13)
C33 C32 H32A 119.7
C31 C32 H32A 119.7
C32 C33 C34 118.35(13)
C32 C33 H33A 120.8
C34 C33 H33A 120.8
C29 C34 C33 122.02(12)
C29 C34 N3 120.17(11)
C33 C34 N3 117.81(11)

loop_
_geom_bond_atom_site_label_1
_geom_bond_atom_site_label_2
_geom_bond_distance
S O2 1.4445(10)
S O1 1.4499(10)
S C28 1.8211(13)
S B 1.9083(14)
B C1 1.5857(18)
B H1B 1.091(17)
B H2B 1.120(15)
N1 C1 1.3535(14)
N1 C2 1.3816(15)
N1 C16 1.4472(15)
C1 N2 1.3551(14)
N2 C3 1.3829(15)
N2 C4 1.4477(15)
C2 C3 1.3477(18)
C2 H2A 0.9400
N3 C28 1.3583(16)
N3 N4 1.3604(15)
N3 C34 1.4332(16)
C3 H3A 0.9400
C4 C9 1.3975(18)
C4 C5 1.3979(18)
N4 N5 1.2938(18)
C5 C6 1.393(2)
C5 C10 1.513(2)
N5 N6 1.3598(17)
N6 C28 1.3168(16)
C6 C7 1.374(2)
C6 H6A 0.9400
C7 C8 1.373(2)
C7 H7A 0.9400
C8 C9 1.3952(19)
C8 H8A 0.9400
C9 C13 1.519(2)
C10 C11 1.525(2)
C10 C12 1.524(2)
C10 H10A 0.9900
C11 H11A 0.9700
C11 H11B 0.9700
C11 H11C 0.9700
C12 H12A 0.9700
C12 H12B 0.9700
C12 H12C 0.9700
C13 C15 1.529(2)
C13 C14 1.528(2)
C13 H13A 0.9900
C14 H14A 0.9700
C14 H14B 0.9700
C14 H14C 0.9700
C15 H15A 0.9700
C15 H15B 0.9700
C15 H15C 0.9700
C16 C21 1.4004(18)
C16 C17 1.4002(18)
C17 C18 1.3982(19)
C17 C22 1.519(2)
C18 C19 1.372(2)
C18 H18A 0.9400
C19 C20 1.373(2)
C19 H19A 0.9400
C20 C21 1.3960(19)
C20 H20A 0.9400
C21 C25 1.514(2)
C22 C24 1.522(2)
C22 C23 1.531(3)
C22 H22A 0.9900
C23 H23A 0.9700
C23 H23B 0.9700
C23 H23C 0.9700
C24 H24A 0.9700
C24 H24B 0.9700
C24 H24C 0.9700
C25 C27 1.527(2)
C25 C26 1.530(2)
C25 H25A 0.9900
C26 H26A 0.9700
C26 H26B 0.9700
C26 H26C 0.9700
C27 H27A 0.9700
C27 H27B 0.9700
C27 H27C 0.9700
C29 C34 1.3755(17)
C29 C30 1.3831(18)
C29 H29A 0.9400
C30 C31 1.387(2)
C30 H30A 0.9400
C31 C32 1.380(2)
C31 H31A 0.9400
C32 C33 1.382(2)
C32 H32A 0.9400
C33 C34 1.3921(18)
C33 H33A 0.9400
